data_7248847
loop_
_publ_author_name
'Streit, Tim-Niclas'
'Langwald, Jan'
'Gomila, Rosa M.'
'Frontera, Antonio'
'Malischewski, Moritz'

_publ_section_title
;
 Structural diversity of supramolecular networks formed between
 polycyanometalates and sulfur-based chalcogen bond donors
;
_journal_issue 27
_journal_name_full CrystEngComm
_journal_page_first 3627
_journal_page_last 3633
_journal_paper_doi 10.1039/D4CE00454J
_journal_volume 26
_journal_year 2024
_chemical_formula_moiety 'C6 Fe N6, 3(C13 H8 F3 S), C H2 Cl2'
_chemical_formula_sum 'C46 H26 Cl2 F9 Fe N6 S3'
_chemical_formula_weight 1056.66
_chemical_name_systematic JL-005c
_space_group_crystal_system triclinic
_space_group_IT_number 1
_space_group_name_Hall 'P 1'
_space_group_name_H-M_alt 'P 1'
_atom_sites_solution_hydrogens geom
_audit_creation_date 2024-04-08
_audit_creation_method
;
Olex2 1.3
(compiled 2020.11.12 svn.r5f609507 for OlexSys, GUI svn.r6408)
;
_audit_update_record
;
2024-05-03 deposited with the CCDC.	2024-06-10 downloaded from the CCDC.
;
_cell_angle_alpha 115.214(2)
_cell_angle_beta 97.954(2)
_cell_angle_gamma 104.048(2)
_cell_formula_units_Z 1
_cell_length_a 10.2010(5)
_cell_length_b 11.0689(11)
_cell_length_c 11.4836(12)
_cell_measurement_reflns_used 9896
_cell_measurement_temperature 105
_cell_measurement_theta_max 25.98
_cell_measurement_theta_min 2.52
_cell_volume 1094.00(17)
_computing_cell_refinement 'SAINT V8.38A (Bruker, 2018)'
_computing_data_reduction 'SAINT V8.38A (Bruker, 2018)'
_computing_molecular_graphics 'Olex2 1.3 (Dolomanov et al., 2009)'
_computing_publication_material 'Olex2 1.3 (Dolomanov et al., 2009)'
_computing_structure_refinement 'SHELXL 2018/3 (Sheldrick, 2015)'
_computing_structure_solution 'SHELXT 2014/5 (Sheldrick, 2014)'
_diffrn_ambient_temperature 105
_diffrn_measured_fraction_theta_full 0.998
_diffrn_measured_fraction_theta_max 0.997
_diffrn_measurement_device_type 'Bruker APEX-II CCD'
_diffrn_measurement_method '\f and \w scans'
_diffrn_radiation_type MoK\a
_diffrn_radiation_wavelength 0.71073
_diffrn_reflns_av_R_equivalents 0.0531
_diffrn_reflns_av_unetI/netI 0.0447
_diffrn_reflns_Laue_measured_fraction_full 0.998
_diffrn_reflns_Laue_measured_fraction_max 0.997
_diffrn_reflns_limit_h_max 12
_diffrn_reflns_limit_h_min -12
_diffrn_reflns_limit_k_max 13
_diffrn_reflns_limit_k_min -13
_diffrn_reflns_limit_l_max 14
_diffrn_reflns_limit_l_min -14
_diffrn_reflns_number 29752
_diffrn_reflns_point_group_measured_fraction_full 0.968
_diffrn_reflns_point_group_measured_fraction_max 0.965
_diffrn_reflns_theta_full 25.242
_diffrn_reflns_theta_max 26.035
_diffrn_reflns_theta_min 2.147
_exptl_absorpt_coefficient_mu 0.692
_exptl_absorpt_correction_T_max 0.7453
_exptl_absorpt_correction_T_min 0.6640
_exptl_absorpt_correction_type none
_exptl_absorpt_process_details
;
SADABS-2016/2 (Bruker,2016/2) was used for absorption correction.
wR2(int) was 0.0620 before and 0.0406 after correction.
The Ratio of minimum to maximum transmission is 0.8909.
The \l/2 correction factor is Not present.
;
_exptl_crystal_colour 'clear light yellow'
_exptl_crystal_colour_lustre clear
_exptl_crystal_colour_modifier light
_exptl_crystal_colour_primary yellow
_exptl_crystal_density_diffrn 1.604
_exptl_crystal_description block
_exptl_crystal_F_000 533
_exptl_crystal_preparation 'slow diffusion of soltions in DCM'
_exptl_crystal_recrystallization_method 'Crystallisation Details'
_exptl_crystal_size_max 0.1
_exptl_crystal_size_mid 0.1
_exptl_crystal_size_min 0.1
_refine_diff_density_max 0.396
_refine_diff_density_min -0.255
_refine_diff_density_rms 0.054
_refine_ls_abs_structure_details
;
 Refined as an inversion twin.
;
_refine_ls_abs_structure_Flack 0.469(18)
_refine_ls_extinction_method none
_refine_ls_goodness_of_fit_ref 1.037
_refine_ls_hydrogen_treatment constr
_refine_ls_matrix_type full
_refine_ls_number_parameters 605
_refine_ls_number_reflns 8365
_refine_ls_number_restraints 3
_refine_ls_restrained_S_all 1.037
_refine_ls_R_factor_all 0.0404
_refine_ls_R_factor_gt 0.0316
_refine_ls_shift/su_max 0.001
_refine_ls_shift/su_mean 0.000
_refine_ls_structure_factor_coef Fsqd
_refine_ls_weighting_details 'w=1/[\s^2^(Fo^2^)+(0.0307P)^2^+0.1823P] where P=(Fo^2^+2Fc^2^)/3'
_refine_ls_weighting_scheme calc
_refine_ls_wR_factor_gt 0.0669
_refine_ls_wR_factor_ref 0.0710
_reflns_Friedel_coverage 0.936
_reflns_Friedel_fraction_full 0.939
_reflns_Friedel_fraction_max 0.934
_reflns_number_gt 7511
_reflns_number_total 8365
_reflns_threshold_expression 'I > 2\s(I)'
_cod_data_source_file d4ce00454j2.cif
_cod_data_source_block fecn6scf3
_cod_depositor_comments 'Adding full bibliography for 7248845--7248848.cif.'
_cod_original_cell_volume 1093.99(17)
_cod_database_code 7248847
_shelx_shelxl_version_number 2018/3
_shelx_space_group_comment
;
The symmetry employed for this shelxl refinement is uniquely defined
by the following loop, which should always be used as a source of
symmetry information in preference to the above space-group names.
They are only intended as comments.
;
_shelx_estimated_absorpt_t_max 0.934
_shelx_estimated_absorpt_t_min 0.934
_olex2_refinement_description
;
1. Twinned data refinement
 Scales: 0.53072
 0.46928
2.a Secondary CH2 refined with riding coordinates:
 C47(H47A,H47B)
2.b Aromatic/amide H refined with riding coordinates:
 C42(H42), C33(H33), C12(H12), C15(H15), C28(H28), C46(H46), C22(H22),
 C14(H14), C26(H26), C25(H25), C27(H27), C19(H19), C45(H45), C13(H13), C20(H20),
  C30(H30), C34(H34), C21(H21), C40(H40), C44(H44), C41(H41), C29(H29),
 C43(H43), C39(H39)
;
_olex2_submission_special_instructions 'No special instructions were received'

loop_
_space_group_symop_operation_xyz
'x, y, z'

loop_
_atom_site_label
_atom_site_type_symbol
_atom_site_fract_x
_atom_site_fract_y
_atom_site_fract_z
_atom_site_U_iso_or_equiv
_atom_site_adp_type
_atom_site_occupancy
_atom_site_site_symmetry_order
_atom_site_calc_flag
_atom_site_refinement_flags_posn
_atom_site_refinement_flags_adp
_atom_site_refinement_flags_occupancy
_atom_site_disorder_assembly
_atom_site_disorder_group
Fe1 Fe 0.50677(6) 0.74196(6) 0.81301(6) 0.01375(12) Uani 1 1 d . . . . .
S3 S 0.76802(10) 0.13639(10) 0.03238(10) 0.0155(2) Uani 1 1 d . . . . .
S2 S 0.24110(10) 0.34132(10) 0.59692(10) 0.0178(2) Uani 1 1 d . . . . .
S1 S 0.55019(12) 0.67276(11) 0.45655(11) 0.0240(2) Uani 1 1 d . . . . .
Cl1 Cl 0.11761(13) 0.80196(13) 1.04996(12) 0.0369(3) Uani 1 1 d . . . . .
Cl2 Cl -0.04847(14) 0.72559(14) 0.78602(13) 0.0419(3) Uani 1 1 d . . . . .
F8 F 0.8506(3) 0.1562(3) 0.2665(3) 0.0264(6) Uani 1 1 d . . . . .
F7 F 0.9029(3) 0.3590(3) 0.2728(3) 0.0281(6) Uani 1 1 d . . . . .
F9 F 0.6891(3) 0.2464(3) 0.2493(3) 0.0364(7) Uani 1 1 d . . . . .
F5 F 0.1125(3) 0.1041(3) 0.3638(3) 0.0253(6) Uani 1 1 d . . . . .
F6 F 0.1555(3) 0.2993(3) 0.3550(3) 0.0303(7) Uani 1 1 d . . . . .
F4 F 0.3236(3) 0.2193(3) 0.3845(3) 0.0342(7) Uani 1 1 d . . . . .
F2 F 0.4722(3) 0.5080(3) 0.1917(3) 0.0348(7) Uani 1 1 d . . . . .
F3 F 0.3158(3) 0.4790(3) 0.2933(3) 0.0481(8) Uani 1 1 d . . . . .
F1 F 0.4883(4) 0.4003(3) 0.3075(3) 0.0500(8) Uani 1 1 d . . . . .
N2 N 0.4378(4) 1.0068(4) 0.9952(4) 0.0224(9) Uani 1 1 d . . . . .
N3 N 0.2454(4) 0.6387(4) 0.5762(4) 0.0231(9) Uani 1 1 d . . . . .
N4 N 0.6818(4) 0.9380(4) 0.7214(4) 0.0266(9) Uani 1 1 d . . . . .
N1 N 0.7694(4) 0.8541(4) 1.0484(4) 0.0221(9) Uani 1 1 d . . . . .
N5 N 0.3247(4) 0.5339(4) 0.8888(4) 0.0271(9) Uani 1 1 d . . . . .
C24 C 0.0631(5) 0.3043(5) 0.6029(4) 0.0181(9) Uani 1 1 d . . . . .
C5 C 0.3954(5) 0.6173(5) 0.8677(4) 0.0167(9) Uani 1 1 d . . . . .
C1 C 0.6708(4) 0.8067(4) 0.9600(5) 0.0163(9) Uani 1 1 d . . . . .
C16 C 0.6098(4) 0.8306(4) 0.3407(4) 0.0214(9) Uani 1 1 d . . . . .
C42 C 1.0264(5) 0.0926(5) 0.0342(5) 0.0208(10) Uani 1 1 d . . . . .
H42 H 0.994312 0.018176 0.052445 0.025 Uiso 1 1 calc R U . . .
C18 C 0.7295(4) 0.7825(4) 0.3545(4) 0.0217(9) Uani 1 1 d . . . . .
C35 C 0.7507(5) 0.2769(5) 0.0015(5) 0.0199(10) Uani 1 1 d . . . . .
C33 C 0.1318(7) 0.0237(6) 0.6754(5) 0.0428(16) Uani 1 1 d . . . . .
H33 H 0.049504 -0.029820 0.680791 0.051 Uiso 1 1 calc R U . . .
C12 C 0.3854(5) 0.8187(5) 0.3990(4) 0.0272(10) Uani 1 1 d . . . . .
H12 H 0.320211 0.787466 0.438054 0.033 Uiso 1 1 calc R U . . .
C37 C 0.9440(4) 0.1700(5) 0.0205(4) 0.0180(9) Uani 1 1 d . . . . .
C15 C 0.5856(4) 0.9130(5) 0.2820(4) 0.0245(9) Uani 1 1 d . . . . .
H15 H 0.650410 0.944386 0.242775 0.029 Uiso 1 1 calc R U . . .
C32 C 0.1336(6) 0.1350(5) 0.6476(5) 0.0254(11) Uani 1 1 d . . . . .
C28 C -0.1179(5) 0.1471(5) 0.6329(5) 0.0329(13) Uani 1 1 d . . . . .
H28 H -0.151633 0.070569 0.647861 0.039 Uiso 1 1 calc R U . . .
C6 C 0.5589(4) 0.5826(5) 0.6967(5) 0.0185(9) Uani 1 1 d . . . . .
C38 C 0.9848(5) 0.2829(4) -0.0069(4) 0.0208(10) Uani 1 1 d . . . . .
C2 C 0.4591(4) 0.9045(4) 0.9272(4) 0.0164(9) Uani 1 1 d . . . . .
C4 C 0.6175(5) 0.8639(5) 0.7546(4) 0.0176(9) Uani 1 1 d . . . . .
C46 C 0.6319(5) 0.3140(5) -0.0052(5) 0.0267(11) Uani 1 1 d . . . . .
H46 H 0.551308 0.266019 0.007350 0.032 Uiso 1 1 calc R U . . .
C8 C 0.4508(5) 0.5030(5) 0.3002(5) 0.0327(11) Uani 1 1 d . . . . .
C10 C 0.8060(5) 0.2322(5) 0.2183(5) 0.0221(10) Uani 1 1 d . . . . .
N6 N 0.5838(4) 0.4870(4) 0.6234(4) 0.0301(10) Uani 1 1 d . . . . .
C22 C 0.8149(5) 0.6461(5) 0.4504(5) 0.0286(10) Uani 1 1 d . . . . .
H22 H 0.801734 0.593122 0.495276 0.034 Uiso 1 1 calc R U . . .
C9 C 0.2051(5) 0.2326(5) 0.4119(5) 0.0231(10) Uani 1 1 d . . . . .
C14 C 0.4635(5) 0.9479(5) 0.2825(5) 0.0288(10) Uani 1 1 d . . . . .
H14 H 0.447096 1.002931 0.243216 0.035 Uiso 1 1 calc R U . . .
C17 C 0.7148(4) 0.7002(4) 0.4196(4) 0.0237(9) Uani 1 1 d . . . . .
C11 C 0.5058(5) 0.7847(4) 0.3961(4) 0.0226(9) Uani 1 1 d . . . . .
C23 C 0.0212(5) 0.1901(5) 0.6278(5) 0.0249(11) Uani 1 1 d . . . . .
C26 C -0.1587(5) 0.3338(6) 0.5936(5) 0.0333(13) Uani 1 1 d . . . . .
H26 H -0.219686 0.381196 0.583778 0.040 Uiso 1 1 calc R U . . .
C25 C -0.0219(5) 0.3792(5) 0.5863(5) 0.0234(10) Uani 1 1 d . . . . .
H25 H 0.010614 0.455801 0.571036 0.028 Uiso 1 1 calc R U . . .
C27 C -0.2045(5) 0.2204(6) 0.6152(5) 0.0401(15) Uani 1 1 d . . . . .
H27 H -0.297001 0.191451 0.618023 0.048 Uiso 1 1 calc R U . . .
C19 C 0.8500(4) 0.8068(5) 0.3131(5) 0.0268(10) Uani 1 1 d . . . . .
H19 H 0.862360 0.858520 0.267035 0.032 Uiso 1 1 calc R U . . .
C31 C 0.2607(6) 0.2092(5) 0.6390(5) 0.0239(11) Uani 1 1 d . . . . .
C45 C 0.6373(6) 0.4263(6) -0.0317(5) 0.0350(13) Uani 1 1 d . . . . .
H45 H 0.559170 0.455049 -0.036419 0.042 Uiso 1 1 calc R U . . .
C13 C 0.3659(5) 0.9023(5) 0.3405(5) 0.0291(10) Uani 1 1 d . . . . .
H13 H 0.285721 0.928158 0.340351 0.035 Uiso 1 1 calc R U . . .
C36 C 0.8743(5) 0.3437(5) -0.0178(5) 0.0225(10) Uani 1 1 d . . . . .
C20 C 0.9526(5) 0.7521(5) 0.3421(5) 0.0315(11) Uani 1 1 d . . . . .
H20 H 1.033653 0.768060 0.314540 0.038 Uiso 1 1 calc R U . . .
C30 C 0.3861(6) 0.1840(6) 0.6613(5) 0.0364(14) Uani 1 1 d . . . . .
H30 H 0.469296 0.237901 0.657494 0.044 Uiso 1 1 calc R U . . .
C3 C 0.3415(5) 0.6788(4) 0.6646(4) 0.0163(9) Uani 1 1 d . . . . .
C34 C 0.2547(9) -0.0052(6) 0.6946(5) 0.053(2) Uani 1 1 d . . . . .
H34 H 0.253320 -0.080502 0.711507 0.064 Uiso 1 1 calc R U . . .
C21 C 0.9370(5) 0.6750(5) 0.4107(5) 0.0326(11) Uani 1 1 d . . . . .
H21 H 1.008342 0.642180 0.430392 0.039 Uiso 1 1 calc R U . . .
C40 C 1.2035(5) 0.2431(5) -0.0099(5) 0.0299(12) Uani 1 1 d . . . . .
H40 H 1.293092 0.267215 -0.020934 0.036 Uiso 1 1 calc R U . . .
C44 C 0.7583(6) 0.4960(5) -0.0510(5) 0.0363(13) Uani 1 1 d . . . . .
H44 H 0.760378 0.570979 -0.068609 0.044 Uiso 1 1 calc R U . . .
C41 C 1.1605(5) 0.1321(5) 0.0191(5) 0.0292(12) Uani 1 1 d . . . . .
H41 H 1.221444 0.084510 0.028322 0.035 Uiso 1 1 calc R U . . .
C47 C 0.1115(5) 0.7415(5) 0.8793(5) 0.0319(11) Uani 1 1 d . . . . .
H47A H 0.187650 0.807394 0.871709 0.038 Uiso 1 1 calc R U . . .
H47B H 0.124898 0.650042 0.842828 0.038 Uiso 1 1 calc R U . . .
C29 C 0.3795(8) 0.0731(7) 0.6897(5) 0.0515(19) Uani 1 1 d . . . . .
H29 H 0.460380 0.051362 0.705732 0.062 Uiso 1 1 calc R U . . .
C43 C 0.8768(6) 0.4550(5) -0.0444(5) 0.0325(12) Uani 1 1 d . . . . .
H43 H 0.957270 0.502208 -0.057772 0.039 Uiso 1 1 calc R U . . .
C39 C 1.1180(5) 0.3187(5) -0.0230(5) 0.0280(11) Uani 1 1 d . . . . .
H39 H 1.149555 0.392436 -0.042302 0.034 Uiso 1 1 calc R U . . .

loop_
_atom_site_aniso_label
_atom_site_aniso_U_11
_atom_site_aniso_U_22
_atom_site_aniso_U_33
_atom_site_aniso_U_23
_atom_site_aniso_U_13
_atom_site_aniso_U_12
Fe1 0.0124(2) 0.0139(2) 0.0174(3) 0.0097(2) 0.00478(19) 0.00397(18)
S3 0.0139(5) 0.0140(5) 0.0191(6) 0.0090(5) 0.0042(4) 0.0039(4)
S2 0.0148(6) 0.0165(5) 0.0212(6) 0.0096(5) 0.0036(5) 0.0035(4)
S1 0.0342(6) 0.0189(5) 0.0197(5) 0.0111(4) 0.0098(5) 0.0054(4)
Cl1 0.0383(7) 0.0364(7) 0.0331(7) 0.0187(6) 0.0035(5) 0.0073(5)
Cl2 0.0343(7) 0.0502(8) 0.0321(7) 0.0108(6) 0.0019(5) 0.0203(6)
F8 0.0343(16) 0.0238(14) 0.0232(15) 0.0145(12) 0.0056(12) 0.0084(12)
F7 0.0348(16) 0.0175(13) 0.0232(15) 0.0069(12) 0.0028(12) 0.0031(12)
F9 0.0263(16) 0.053(2) 0.0322(17) 0.0167(15) 0.0162(13) 0.0187(14)
F5 0.0270(14) 0.0194(13) 0.0244(15) 0.0094(12) 0.0065(11) 0.0019(11)
F6 0.0383(17) 0.0286(15) 0.0257(15) 0.0178(13) 0.0052(13) 0.0069(12)
F4 0.0242(15) 0.0396(17) 0.0352(17) 0.0126(14) 0.0177(13) 0.0097(13)
F2 0.0388(16) 0.0313(15) 0.0202(14) 0.0072(12) 0.0114(12) -0.0032(12)
F3 0.0394(18) 0.0390(17) 0.0402(18) 0.0072(15) 0.0196(14) -0.0118(13)
F1 0.084(2) 0.0199(14) 0.0411(19) 0.0129(14) 0.0202(17) 0.0115(15)
N2 0.017(2) 0.023(2) 0.026(2) 0.0106(18) 0.0063(16) 0.0080(16)
N3 0.021(2) 0.024(2) 0.026(2) 0.0133(18) 0.0042(18) 0.0092(17)
N4 0.028(2) 0.025(2) 0.026(2) 0.0150(19) 0.0084(18) 0.0026(17)
N1 0.022(2) 0.021(2) 0.025(2) 0.0136(18) 0.0052(18) 0.0072(17)
N5 0.025(2) 0.025(2) 0.034(2) 0.019(2) 0.0086(18) 0.0029(17)
C24 0.018(2) 0.017(2) 0.019(2) 0.009(2) 0.0071(19) 0.0032(18)
C5 0.016(2) 0.020(2) 0.017(2) 0.0107(19) 0.0042(18) 0.0075(18)
C1 0.016(2) 0.016(2) 0.021(2) 0.0107(19) 0.0086(19) 0.0064(17)
C16 0.022(2) 0.019(2) 0.021(2) 0.0097(18) 0.0063(18) 0.0032(17)
C42 0.015(2) 0.021(2) 0.022(2) 0.007(2) 0.0054(19) 0.0045(18)
C18 0.023(2) 0.019(2) 0.021(2) 0.0108(18) 0.0025(18) 0.0023(17)
C35 0.023(2) 0.017(2) 0.018(2) 0.0085(19) 0.0018(19) 0.0048(18)
C33 0.088(5) 0.018(3) 0.021(3) 0.010(2) 0.011(3) 0.015(3)
C12 0.028(2) 0.029(2) 0.024(2) 0.012(2) 0.0113(19) 0.0073(19)
C37 0.009(2) 0.020(2) 0.019(2) 0.007(2) 0.0034(18) 0.0006(17)
C15 0.026(2) 0.029(2) 0.024(2) 0.017(2) 0.0103(19) 0.0069(19)
C32 0.041(3) 0.015(2) 0.015(2) 0.007(2) 0.003(2) 0.006(2)
C28 0.033(3) 0.027(3) 0.024(3) 0.009(2) 0.012(2) -0.009(2)
C6 0.015(2) 0.022(2) 0.024(2) 0.015(2) 0.0043(18) 0.0075(18)
C38 0.022(3) 0.017(2) 0.019(2) 0.007(2) 0.005(2) 0.0012(19)
C2 0.009(2) 0.019(2) 0.019(2) 0.011(2) 0.0015(17) -0.0009(17)
C4 0.016(2) 0.017(2) 0.016(2) 0.0072(19) 0.0007(18) 0.0030(18)
C46 0.027(3) 0.025(2) 0.025(3) 0.010(2) 0.003(2) 0.010(2)
C8 0.042(3) 0.023(2) 0.023(3) 0.008(2) 0.016(2) -0.002(2)
C10 0.021(2) 0.021(2) 0.023(3) 0.010(2) 0.0073(19) 0.0059(19)
N6 0.025(2) 0.028(2) 0.035(2) 0.010(2) 0.0057(18) 0.0134(18)
C22 0.037(3) 0.020(2) 0.024(2) 0.011(2) 0.000(2) 0.0054(19)
C9 0.022(2) 0.022(2) 0.024(3) 0.011(2) 0.008(2) 0.0042(19)
C14 0.029(3) 0.035(3) 0.030(3) 0.022(2) 0.009(2) 0.013(2)
C17 0.028(2) 0.020(2) 0.019(2) 0.0083(19) 0.0047(18) 0.0045(18)
C11 0.029(2) 0.021(2) 0.018(2) 0.0115(19) 0.0055(18) 0.0043(18)
C23 0.031(3) 0.021(3) 0.018(2) 0.009(2) 0.007(2) -0.001(2)
C26 0.022(3) 0.044(3) 0.027(3) 0.008(3) 0.009(2) 0.016(2)
C25 0.024(3) 0.026(3) 0.017(2) 0.007(2) 0.004(2) 0.009(2)
C27 0.017(3) 0.049(4) 0.031(3) 0.003(3) 0.013(2) -0.001(2)
C19 0.024(2) 0.026(2) 0.030(3) 0.016(2) 0.0042(19) 0.0038(18)
C31 0.039(3) 0.019(2) 0.016(2) 0.008(2) 0.003(2) 0.015(2)
C45 0.050(3) 0.036(3) 0.030(3) 0.018(2) 0.008(2) 0.028(3)
C13 0.027(3) 0.039(3) 0.029(3) 0.020(2) 0.011(2) 0.014(2)
C36 0.031(3) 0.016(2) 0.017(2) 0.007(2) 0.006(2) 0.005(2)
C20 0.022(2) 0.031(3) 0.038(3) 0.015(2) 0.006(2) 0.0064(19)
C30 0.045(3) 0.035(3) 0.026(3) 0.007(2) -0.002(2) 0.028(3)
C3 0.019(2) 0.014(2) 0.021(2) 0.012(2) 0.008(2) 0.0062(17)
C34 0.118(6) 0.029(3) 0.018(3) 0.012(3) 0.006(3) 0.040(4)
C21 0.033(3) 0.024(2) 0.035(3) 0.012(2) -0.001(2) 0.011(2)
C40 0.016(3) 0.032(3) 0.025(3) 0.004(2) 0.007(2) 0.000(2)
C44 0.064(4) 0.023(3) 0.031(3) 0.018(2) 0.015(3) 0.021(3)
C41 0.021(3) 0.029(3) 0.026(3) 0.004(2) 0.003(2) 0.007(2)
C47 0.024(3) 0.031(3) 0.035(3) 0.012(2) 0.011(2) 0.006(2)
C29 0.083(5) 0.051(4) 0.019(3) 0.007(3) 0.000(3) 0.049(4)
C43 0.049(3) 0.022(3) 0.030(3) 0.016(2) 0.014(3) 0.009(2)
C39 0.026(3) 0.025(2) 0.023(3) 0.007(2) 0.011(2) -0.002(2)

loop_
_atom_type_symbol
_atom_type_description
_atom_type_scat_dispersion_real
_atom_type_scat_dispersion_imag
_atom_type_scat_source
C C 0.0033 0.0016 'International Tables Vol C Tables 4.2.6.8 and 6.1.1.4'
H H 0.0000 0.0000 'International Tables Vol C Tables 4.2.6.8 and 6.1.1.4'
Cl Cl 0.1484 0.1585 'International Tables Vol C Tables 4.2.6.8 and 6.1.1.4'
F F 0.0171 0.0103 'International Tables Vol C Tables 4.2.6.8 and 6.1.1.4'
Fe Fe 0.3463 0.8444 'International Tables Vol C Tables 4.2.6.8 and 6.1.1.4'
N N 0.0061 0.0033 'International Tables Vol C Tables 4.2.6.8 and 6.1.1.4'
S S 0.1246 0.1234 'International Tables Vol C Tables 4.2.6.8 and 6.1.1.4'

loop_
_geom_angle_atom_site_label_1
_geom_angle_atom_site_label_2
_geom_angle_atom_site_label_3
_geom_angle
_geom_angle_site_symmetry_1
_geom_angle_site_symmetry_3
_geom_angle_publ_flag
C5 Fe1 C1 92.31(18) . . ?
C5 Fe1 C6 88.29(18) . . ?
C5 Fe1 C2 93.55(18) . . ?
C5 Fe1 C4 178.9(2) . . ?
C5 Fe1 C3 88.25(18) . . ?
C1 Fe1 C6 92.18(18) . . ?
C1 Fe1 C2 87.59(17) . . ?
C1 Fe1 C4 88.40(18) . . ?
C1 Fe1 C3 179.3(2) . . ?
C6 Fe1 C3 88.24(18) . . ?
C2 Fe1 C6 178.2(2) . . ?
C2 Fe1 C4 87.36(18) . . ?
C2 Fe1 C3 91.98(18) . . ?
C4 Fe1 C6 90.80(19) . . ?
C4 Fe1 C3 91.06(18) . . ?
C35 S3 C37 92.2(2) . . ?
C35 S3 C10 98.0(2) . . ?
C37 S3 C10 98.6(2) . . ?
C24 S2 C9 97.2(2) . . ?
C31 S2 C24 92.0(2) . . ?
C31 S2 C9 97.0(2) . . ?
C17 S1 C8 97.3(2) . . ?
C11 S1 C8 95.9(2) . . ?
C11 S1 C17 92.0(2) . . ?
C23 C24 S2 110.7(3) . . ?
C25 C24 S2 124.7(4) . . ?
C25 C24 C23 124.6(4) . . ?
N5 C5 Fe1 174.1(4) . . ?
N1 C1 Fe1 175.4(4) . . ?
C15 C16 C18 129.4(4) . . ?
C15 C16 C11 117.2(4) . . ?
C11 C16 C18 113.4(4) . . ?
C37 C42 H42 122.0 . . ?
C37 C42 C41 116.1(5) . . ?
C41 C42 H42 122.0 . . ?
C17 C18 C16 112.4(4) . . ?
C19 C18 C16 129.5(4) . . ?
C19 C18 C17 118.1(4) . . ?
C46 C35 S3 125.2(4) . . ?
C46 C35 C36 124.2(4) . . ?
C36 C35 S3 110.7(3) . . ?
C32 C33 H33 120.7 . . ?
C34 C33 H33 120.7 . . ?
C34 C33 C32 118.6(6) . . ?
C11 C12 H12 121.8 . . ?
C11 C12 C13 116.3(4) . . ?
C13 C12 H12 121.8 . . ?
C42 C37 S3 124.0(4) . . ?
C42 C37 C38 125.3(4) . . ?
C38 C37 S3 110.7(3) . . ?
C16 C15 H15 120.3 . . ?
C16 C15 C14 119.3(4) . . ?
C14 C15 H15 120.3 . . ?
C33 C32 C23 129.6(5) . . ?
C33 C32 C31 117.4(5) . . ?
C31 C32 C23 113.0(4) . . ?
C23 C28 H28 120.5 . . ?
C27 C28 H28 120.5 . . ?
C27 C28 C23 118.9(5) . . ?
N6 C6 Fe1 176.7(4) . . ?
C37 C38 C36 113.1(4) . . ?
C39 C38 C37 117.4(4) . . ?
C39 C38 C36 129.5(4) . . ?
N2 C2 Fe1 175.9(4) . . ?
N4 C4 Fe1 178.6(4) . . ?
C35 C46 H46 121.4 . . ?
C35 C46 C45 117.1(5) . . ?
C45 C46 H46 121.4 . . ?
F2 C8 S1 112.8(3) . . ?
F2 C8 F3 108.8(4) . . ?
F3 C8 S1 107.1(3) . . ?
F1 C8 S1 108.9(4) . . ?
F1 C8 F2 109.2(4) . . ?
F1 C8 F3 110.0(4) . . ?
F8 C10 S3 108.5(3) . . ?
F8 C10 F7 108.8(4) . . ?
F7 C10 S3 112.3(3) . . ?
F9 C10 S3 108.7(3) . . ?
F9 C10 F8 109.5(4) . . ?
F9 C10 F7 109.1(4) . . ?
C17 C22 H22 121.8 . . ?
C17 C22 C21 116.5(4) . . ?
C21 C22 H22 121.8 . . ?
F5 C9 S2 112.6(3) . . ?
F6 C9 S2 107.9(3) . . ?
F6 C9 F5 108.8(4) . . ?
F6 C9 F4 110.4(4) . . ?
F4 C9 S2 108.6(3) . . ?
F4 C9 F5 108.3(4) . . ?
C15 C14 H14 119.4 . . ?
C13 C14 C15 121.2(4) . . ?
C13 C14 H14 119.4 . . ?
C18 C17 S1 111.4(3) . . ?
C22 C17 S1 124.1(3) . . ?
C22 C17 C18 124.4(4) . . ?
C16 C11 S1 110.5(3) . . ?
C12 C11 S1 124.8(3) . . ?
C12 C11 C16 124.7(4) . . ?
C24 C23 C32 113.2(4) . . ?
C24 C23 C28 117.1(5) . . ?
C28 C23 C32 129.7(5) . . ?
C25 C26 H26 119.6 . . ?
C27 C26 H26 119.6 . . ?
C27 C26 C25 120.8(5) . . ?
C24 C25 C26 116.3(5) . . ?
C24 C25 H25 121.8 . . ?
C26 C25 H25 121.8 . . ?
C28 C27 H27 118.9 . . ?
C26 C27 C28 122.3(5) . . ?
C26 C27 H27 118.9 . . ?
C18 C19 H19 120.7 . . ?
C18 C19 C20 118.6(4) . . ?
C20 C19 H19 120.7 . . ?
C32 C31 S2 111.0(4) . . ?
C30 C31 S2 124.3(4) . . ?
C30 C31 C32 124.8(5) . . ?
C46 C45 H45 119.7 . . ?
C44 C45 C46 120.6(5) . . ?
C44 C45 H45 119.7 . . ?
C12 C13 H13 119.3 . . ?
C14 C13 C12 121.3(4) . . ?
C14 C13 H13 119.3 . . ?
C35 C36 C38 113.3(4) . . ?
C43 C36 C35 117.6(5) . . ?
C43 C36 C38 129.1(4) . . ?
C19 C20 H20 119.0 . . ?
C21 C20 C19 122.0(4) . . ?
C21 C20 H20 119.0 . . ?
C31 C30 H30 122.2 . . ?
C29 C30 C31 115.7(6) . . ?
C29 C30 H30 122.2 . . ?
N3 C3 Fe1 178.3(4) . . ?
C33 C34 H34 118.7 . . ?
C33 C34 C29 122.5(5) . . ?
C29 C34 H34 118.7 . . ?
C22 C21 H21 119.8 . . ?
C20 C21 C22 120.4(4) . . ?
C20 C21 H21 119.8 . . ?
C41 C40 H40 118.8 . . ?
C39 C40 H40 118.8 . . ?
C39 C40 C41 122.4(5) . . ?
C45 C44 H44 119.6 . . ?
C45 C44 C43 120.8(5) . . ?
C43 C44 H44 119.6 . . ?
C42 C41 C40 120.0(5) . . ?
C42 C41 H41 120.0 . . ?
C40 C41 H41 120.0 . . ?
Cl1 C47 H47A 109.3 . . ?
Cl1 C47 H47B 109.3 . . ?
Cl2 C47 Cl1 111.8(2) . . ?
Cl2 C47 H47A 109.3 . . ?
Cl2 C47 H47B 109.3 . . ?
H47A C47 H47B 107.9 . . ?
C30 C29 H29 119.5 . . ?
C34 C29 C30 120.9(6) . . ?
C34 C29 H29 119.5 . . ?
C36 C43 C44 119.7(5) . . ?
C36 C43 H43 120.1 . . ?
C44 C43 H43 120.1 . . ?
C38 C39 H39 120.6 . . ?
C40 C39 C38 118.8(5) . . ?
C40 C39 H39 120.6 . . ?

loop_
_geom_bond_atom_site_label_1
_geom_bond_atom_site_label_2
_geom_bond_distance
_geom_bond_site_symmetry_2
_geom_bond_publ_flag
Fe1 C5 1.940(4) . ?
Fe1 C1 1.941(5) . ?
Fe1 C6 1.955(4) . ?
Fe1 C2 1.946(4) . ?
Fe1 C4 1.946(5) . ?
Fe1 C3 1.962(5) . ?
S3 C35 1.778(5) . ?
S3 C37 1.780(4) . ?
S3 C10 1.865(5) . ?
S2 C24 1.780(4) . ?
S2 C9 1.867(5) . ?
S2 C31 1.769(5) . ?
S1 C8 1.865(5) . ?
S1 C17 1.776(4) . ?
S1 C11 1.773(4) . ?
Cl1 C47 1.767(5) . ?
Cl2 C47 1.748(5) . ?
F8 C10 1.317(5) . ?
F7 C10 1.321(5) . ?
F9 C10 1.316(5) . ?
F5 C9 1.325(5) . ?
F6 C9 1.315(5) . ?
F4 C9 1.317(5) . ?
F2 C8 1.316(5) . ?
F3 C8 1.322(6) . ?
F1 C8 1.315(6) . ?
N2 C2 1.162(5) . ?
N3 C3 1.149(5) . ?
N4 C4 1.149(6) . ?
N1 C1 1.151(5) . ?
N5 C5 1.160(6) . ?
C24 C23 1.393(6) . ?
C24 C25 1.384(6) . ?
C16 C18 1.461(6) . ?
C16 C15 1.391(6) . ?
C16 C11 1.409(6) . ?
C42 H42 0.9300 . ?
C42 C37 1.376(6) . ?
C42 C41 1.390(7) . ?
C18 C17 1.398(6) . ?
C18 C19 1.385(6) . ?
C35 C46 1.373(6) . ?
C35 C36 1.396(6) . ?
C33 H33 0.9300 . ?
C33 C32 1.394(7) . ?
C33 C34 1.379(9) . ?
C12 H12 0.9300 . ?
C12 C11 1.370(6) . ?
C12 C13 1.389(6) . ?
C37 C38 1.397(6) . ?
C15 H15 0.9300 . ?
C15 C14 1.392(6) . ?
C32 C23 1.458(7) . ?
C32 C31 1.398(7) . ?
C28 H28 0.9300 . ?
C28 C23 1.401(7) . ?
C28 C27 1.385(8) . ?
C6 N6 1.150(6) . ?
C38 C36 1.463(6) . ?
C38 C39 1.382(6) . ?
C46 H46 0.9300 . ?
C46 C45 1.391(7) . ?
C22 H22 0.9300 . ?
C22 C17 1.380(6) . ?
C22 C21 1.397(7) . ?
C14 H14 0.9300 . ?
C14 C13 1.384(6) . ?
C26 H26 0.9300 . ?
C26 C25 1.391(7) . ?
C26 C27 1.366(8) . ?
C25 H25 0.9300 . ?
C27 H27 0.9300 . ?
C19 H19 0.9300 . ?
C19 C20 1.399(6) . ?
C31 C30 1.387(7) . ?
C45 H45 0.9300 . ?
C45 C44 1.389(8) . ?
C13 H13 0.9300 . ?
C36 C43 1.386(7) . ?
C20 H20 0.9300 . ?
C20 C21 1.384(7) . ?
C30 H30 0.9300 . ?
C30 C29 1.387(8) . ?
C34 H34 0.9300 . ?
C34 C29 1.379(10) . ?
C21 H21 0.9300 . ?
C40 H40 0.9300 . ?
C40 C41 1.393(7) . ?
C40 C39 1.381(7) . ?
C44 H44 0.9300 . ?
C44 C43 1.394(7) . ?
C41 H41 0.9300 . ?
C47 H47A 0.9700 . ?
C47 H47B 0.9700 . ?
C29 H29 0.9300 . ?
C43 H43 0.9300 . ?
C39 H39 0.9300 . ?

loop_
_geom_torsion_atom_site_label_1
_geom_torsion_atom_site_label_2
_geom_torsion_atom_site_label_3
_geom_torsion_atom_site_label_4
_geom_torsion
_geom_torsion_site_symmetry_1
_geom_torsion_site_symmetry_2
_geom_torsion_site_symmetry_3
_geom_torsion_site_symmetry_4
_geom_torsion_publ_flag
S3 C35 C46 C45 -179.4(4) . . . . ?
S3 C35 C36 C38 -0.4(5) . . . . ?
S3 C35 C36 C43 179.4(4) . . . . ?
S3 C37 C38 C36 0.3(5) . . . . ?
S3 C37 C38 C39 -178.1(3) . . . . ?
S2 C24 C23 C32 2.3(5) . . . . ?
S2 C24 C23 C28 -178.9(4) . . . . ?
S2 C24 C25 C26 179.7(3) . . . . ?
S2 C31 C30 C29 -178.3(4) . . . . ?
C24 S2 C9 F5 -47.1(4) . . . . ?
C24 S2 C9 F6 73.1(3) . . . . ?
C24 S2 C9 F4 -167.1(3) . . . . ?
C24 S2 C31 C32 3.9(4) . . . . ?
C24 S2 C31 C30 -175.6(5) . . . . ?
C16 C18 C17 S1 3.2(4) . . . . ?
C16 C18 C17 C22 -177.3(4) . . . . ?
C16 C18 C19 C20 178.0(4) . . . . ?
C16 C15 C14 C13 0.1(7) . . . . ?
C42 C37 C38 C36 179.1(4) . . . . ?
C42 C37 C38 C39 0.8(7) . . . . ?
C18 C16 C15 C14 -178.9(4) . . . . ?
C18 C16 C11 S1 -3.5(5) . . . . ?
C18 C16 C11 C12 178.2(4) . . . . ?
C18 C19 C20 C21 -0.1(7) . . . . ?
C35 S3 C37 C42 -179.3(4) . . . . ?
C35 S3 C37 C38 -0.5(4) . . . . ?
C35 S3 C10 F8 -167.6(3) . . . . ?
C35 S3 C10 F7 -47.4(4) . . . . ?
C35 S3 C10 F9 73.4(3) . . . . ?
C35 C46 C45 C44 0.4(7) . . . . ?
C35 C36 C43 C44 0.0(7) . . . . ?
C33 C32 C23 C24 179.4(5) . . . . ?
C33 C32 C23 C28 0.8(9) . . . . ?
C33 C32 C31 S2 177.7(4) . . . . ?
C33 C32 C31 C30 -2.7(8) . . . . ?
C33 C34 C29 C30 -1.7(9) . . . . ?
C37 S3 C35 C46 179.4(4) . . . . ?
C37 S3 C35 C36 0.5(4) . . . . ?
C37 S3 C10 F8 -74.2(3) . . . . ?
C37 S3 C10 F7 46.1(4) . . . . ?
C37 S3 C10 F9 166.9(3) . . . . ?
C37 C42 C41 C40 -0.8(7) . . . . ?
C37 C38 C36 C35 0.1(6) . . . . ?
C37 C38 C36 C43 -179.7(5) . . . . ?
C37 C38 C39 C40 -0.7(7) . . . . ?
C15 C16 C18 C17 -179.7(4) . . . . ?
C15 C16 C18 C19 0.3(8) . . . . ?
C15 C16 C11 S1 176.4(3) . . . . ?
C15 C16 C11 C12 -1.8(7) . . . . ?
C15 C14 C13 C12 -0.7(7) . . . . ?
C32 C33 C34 C29 1.2(8) . . . . ?
C32 C31 C30 C29 2.2(8) . . . . ?
C38 C36 C43 C44 179.7(5) . . . . ?
C46 C35 C36 C38 -179.3(4) . . . . ?
C46 C35 C36 C43 0.5(7) . . . . ?
C46 C45 C44 C43 0.0(8) . . . . ?
C8 S1 C17 C18 91.8(3) . . . . ?
C8 S1 C17 C22 -87.7(4) . . . . ?
C8 S1 C11 C16 -93.0(3) . . . . ?
C8 S1 C11 C12 85.2(4) . . . . ?
C10 S3 C35 C46 -81.6(4) . . . . ?
C10 S3 C35 C36 99.5(4) . . . . ?
C10 S3 C37 C42 82.3(4) . . . . ?
C10 S3 C37 C38 -98.9(3) . . . . ?
C9 S2 C24 C23 93.8(4) . . . . ?
C9 S2 C24 C25 -86.7(4) . . . . ?
C9 S2 C31 C32 -93.6(4) . . . . ?
C9 S2 C31 C30 86.9(5) . . . . ?
C17 S1 C8 F2 -46.8(4) . . . . ?
C17 S1 C8 F3 -166.4(3) . . . . ?
C17 S1 C8 F1 74.6(3) . . . . ?
C17 S1 C11 C16 4.5(3) . . . . ?
C17 S1 C11 C12 -177.3(4) . . . . ?
C17 C18 C19 C20 -2.0(6) . . . . ?
C17 C22 C21 C20 -1.0(7) . . . . ?
C11 S1 C8 F2 46.0(4) . . . . ?
C11 S1 C8 F3 -73.6(3) . . . . ?
C11 S1 C8 F1 167.5(3) . . . . ?
C11 S1 C17 C18 -4.4(3) . . . . ?
C11 S1 C17 C22 176.0(4) . . . . ?
C11 C16 C18 C17 0.3(5) . . . . ?
C11 C16 C18 C19 -179.8(4) . . . . ?
C11 C16 C15 C14 1.1(6) . . . . ?
C11 C12 C13 C14 0.1(7) . . . . ?
C23 C24 C25 C26 -0.9(7) . . . . ?
C23 C32 C31 S2 -3.3(5) . . . . ?
C23 C32 C31 C30 176.2(5) . . . . ?
C23 C28 C27 C26 -0.4(8) . . . . ?
C25 C24 C23 C32 -177.2(4) . . . . ?
C25 C24 C23 C28 1.6(7) . . . . ?
C25 C26 C27 C28 1.1(8) . . . . ?
C27 C28 C23 C24 -0.9(7) . . . . ?
C27 C28 C23 C32 177.6(5) . . . . ?
C27 C26 C25 C24 -0.5(7) . . . . ?
C19 C18 C17 S1 -176.8(3) . . . . ?
C19 C18 C17 C22 2.8(6) . . . . ?
C19 C20 C21 C22 1.7(7) . . . . ?
C31 S2 C24 C23 -3.6(4) . . . . ?
C31 S2 C24 C25 175.9(4) . . . . ?
C31 S2 C9 F5 45.8(4) . . . . ?
C31 S2 C9 F6 166.0(3) . . . . ?
C31 S2 C9 F4 -74.2(4) . . . . ?
C31 C32 C23 C24 0.7(6) . . . . ?
C31 C32 C23 C28 -178.0(5) . . . . ?
C31 C30 C29 C34 0.1(8) . . . . ?
C45 C44 C43 C36 -0.2(8) . . . . ?
C13 C12 C11 S1 -176.8(3) . . . . ?
C13 C12 C11 C16 1.2(7) . . . . ?
C36 C35 C46 C45 -0.7(7) . . . . ?
C36 C38 C39 C40 -178.8(4) . . . . ?
C34 C33 C32 C23 -177.7(5) . . . . ?
C34 C33 C32 C31 1.0(7) . . . . ?
C21 C22 C17 S1 178.3(3) . . . . ?
C21 C22 C17 C18 -1.2(7) . . . . ?
C41 C42 C37 S3 178.7(3) . . . . ?
C41 C42 C37 C38 0.0(7) . . . . ?
C41 C40 C39 C38 -0.1(7) . . . . ?
C39 C38 C36 C35 178.2(5) . . . . ?
C39 C38 C36 C43 -1.6(8) . . . . ?
C39 C40 C41 C42 0.9(8) . . . . ?

loop_
_twin_individual_id
_twin_individual_mass_fraction_refined
1 0.53072
2 0.46928
